data_1555656
loop_
_publ_author_name
'Zhu, Chuanle'
'Chen, Pengquan'
'Wu, Wanqing'
'Qi, Chaorong'
'Ren, Yanwei'
'Jiang, Huanfeng'

_publ_section_title
;
 Transition-Metal-Free Diastereoselective Epoxidation of
 Trifluoromethylketones with N-Tosylhydrazones: Access to Tetrasubstituted
 Trifluoromethylated Oxiranes.
;
_journal_issue 16
_journal_name_full 'Organic letters'
_journal_page_first 4008
_journal_page_last 4011
_journal_paper_doi 10.1021/acs.orglett.6b01824
_journal_volume 18
_journal_year 2016
_chemical_formula_sum 'C16 H12 Br F3 O'
_chemical_formula_weight 357.17
_space_group_IT_number 14
_space_group_name_Hall '-P 2yn'
_space_group_name_H-M_alt 'P 1 21/n 1'
_symmetry_cell_setting monoclinic
_symmetry_space_group_name_H-M 'P 1 21/n 1'
_atom_sites_solution_hydrogens geom
_atom_sites_solution_primary direct
_atom_sites_solution_secondary difmap
_audit_creation_method SHELXL-97
_cell_angle_alpha 90.00
_cell_angle_beta 114.74(3)
_cell_angle_gamma 90.00
_cell_formula_units_Z 4
_cell_length_a 15.924(3)
_cell_length_b 5.6656(11)
_cell_length_c 18.306(4)
_cell_measurement_reflns_used 5375
_cell_measurement_temperature 293(2)
_cell_measurement_theta_max 55.01
_cell_measurement_theta_min 6.68
_cell_volume 1500.0(6)
_computing_structure_refinement 'SHELXL-97 (Sheldrick, 1997)'
_computing_structure_solution 'SHELXS-97 (Sheldrick, 1990)'
_diffrn_ambient_temperature 293(2)
_diffrn_measured_fraction_theta_full 0.998
_diffrn_measured_fraction_theta_max 0.998
_diffrn_measurement_device_type 'Rigaku R-AXIS SPIDER'
_diffrn_radiation_monochromator graphite
_diffrn_radiation_source 'fine-focus sealed tube'
_diffrn_radiation_type MoK\a
_diffrn_radiation_wavelength 0.71073
_diffrn_reflns_av_R_equivalents 0.0726
_diffrn_reflns_av_sigmaI/netI 0.2575
_diffrn_reflns_limit_h_max 18
_diffrn_reflns_limit_h_min -18
_diffrn_reflns_limit_k_max 6
_diffrn_reflns_limit_k_min -6
_diffrn_reflns_limit_l_max 21
_diffrn_reflns_limit_l_min -20
_diffrn_reflns_number 10042
_diffrn_reflns_theta_full 25.00
_diffrn_reflns_theta_max 25.00
_diffrn_reflns_theta_min 3.34
_exptl_absorpt_coefficient_mu 2.768
_exptl_crystal_colour colorless
_exptl_crystal_density_diffrn 1.582
_exptl_crystal_density_method 'not measured'
_exptl_crystal_description block
_exptl_crystal_F_000 712
_refine_diff_density_max 0.665
_refine_diff_density_min -0.629
_refine_diff_density_rms 0.151
_refine_ls_extinction_coef 0.016(4)
_refine_ls_extinction_expression Fc^*^=kFc[1+0.001xFc^2^\l^3^/sin(2\q)]^-1/4^
_refine_ls_extinction_method SHELXL
_refine_ls_goodness_of_fit_ref 0.977
_refine_ls_hydrogen_treatment mixed
_refine_ls_matrix_type full
_refine_ls_number_parameters 191
_refine_ls_number_reflns 2636
_refine_ls_number_restraints 0
_refine_ls_restrained_S_all 0.977
_refine_ls_R_factor_all 0.0989
_refine_ls_R_factor_gt 0.0587
_refine_ls_shift/su_max 0.000
_refine_ls_shift/su_mean 0.000
_refine_ls_structure_factor_coef Fsqd
_refine_ls_weighting_details 'calc w=1/[\s^2^(Fo^2^)+(0.1228P)^2^+0.0000P] where P=(Fo^2^+2Fc^2^)/3'
_refine_ls_weighting_scheme calc
_refine_ls_wR_factor_gt 0.1545
_refine_ls_wR_factor_ref 0.2007
_reflns_number_gt 1575
_reflns_number_total 2636
_reflns_threshold_expression >2sigma(I)
_cod_data_source_file ol6b01824_si_002.cif
_cod_data_source_block zcl
_cod_depositor_comments
;
The following automatic conversions were performed:

data item '_symmetry_cell_setting' value 'Monoclinic' was changed to
'monoclinic' in accordance with the
/home/saulius/struct/COD-crude-data/automatic-downloads/DataCite-retrospective/ACS/depositions/lib/dictionaries/cif_core.dic
dictionary named 'cif_core.dic' version 2.4.2 last updated on
2011-04-26.

Automatic conversion script
Id: cif_fix_values 6909 2019-04-08 15:41:33Z antanas 
;
_cod_original_cell_volume 1500.0(5)
_cod_original_sg_symbol_H-M P2(1)/n
_cod_database_code 1555656

loop_
_symmetry_equiv_pos_as_xyz
'x, y, z'
'-x+1/2, y+1/2, -z+1/2'
'-x, -y, -z'
'x-1/2, -y-1/2, z-1/2'

loop_
_atom_site_label
_atom_site_type_symbol
_atom_site_fract_x
_atom_site_fract_y
_atom_site_fract_z
_atom_site_U_iso_or_equiv
_atom_site_adp_type
_atom_site_occupancy
_atom_site_symmetry_multiplicity
_atom_site_calc_flag
_atom_site_refinement_flags
Br1 Br 0.53894(4) 1.03917(15) 0.10630(4) 0.0933(5) Uani 1 1 d .
O1 O 0.7810(2) 0.6482(6) 0.49628(19) 0.0647(10) Uani 1 1 d .
C1 C 0.6079(4) 0.9911(10) 0.2183(3) 0.0657(15) Uani 1 1 d .
C4 C 0.7089(4) 0.9223(9) 0.3806(3) 0.0565(12) Uani 1 1 d .
C6 C 0.6596(4) 0.7896(10) 0.2443(3) 0.0654(14) Uani 1 1 d .
H6A H 0.6611 0.6780 0.2076 0.079 Uiso 1 1 calc R
C7 C 0.7702(4) 0.8895(9) 0.4681(3) 0.0578(13) Uani 1 1 d .
C5 C 0.7092(4) 0.7555(10) 0.3256(3) 0.0632(13) Uani 1 1 d .
H5A H 0.7436 0.6180 0.3439 0.076 Uiso 1 1 calc R
C9 C 0.7363(3) 0.8105(10) 0.5280(3) 0.0592(13) Uani 1 1 d .
C11 C 0.8560(4) 0.7267(11) 0.6652(3) 0.0758(16) Uani 1 1 d .
H11A H 0.8687 0.5867 0.6452 0.091 Uiso 1 1 calc R
C3 C 0.6573(4) 1.1242(10) 0.3522(4) 0.0710(15) Uani 1 1 d .
H3A H 0.6575 1.2394 0.3884 0.085 Uiso 1 1 calc R
C2 C 0.6060(4) 1.1581(11) 0.2718(4) 0.0749(16) Uani 1 1 d .
H2A H 0.5700 1.2932 0.2535 0.090 Uiso 1 1 calc R
C12 C 0.9062(5) 0.7846(14) 0.7451(3) 0.090(2) Uani 1 1 d .
H12A H 0.9521 0.6830 0.7786 0.108 Uiso 1 1 calc R
C10 C 0.7878(4) 0.8733(10) 0.6148(3) 0.0616(13) Uani 1 1 d .
C15 C 0.7685(5) 1.0758(11) 0.6451(4) 0.0818(18) Uani 1 1 d .
H15A H 0.7215 1.1751 0.6120 0.098 Uiso 1 1 calc R
C13 C 0.8887(5) 0.9907(14) 0.7753(4) 0.088(2) Uani 1 1 d .
H13A H 0.9236 1.0326 0.8287 0.106 Uiso 1 1 calc R
C14 C 0.8193(5) 1.1335(14) 0.7258(4) 0.092(2) Uani 1 1 d .
H14A H 0.8056 1.2715 0.7461 0.110 Uiso 1 1 calc R
F1 F 0.5948(2) 0.6587(8) 0.4306(2) 0.0991(12) Uani 1 1 d .
F2 F 0.5887(3) 0.9457(10) 0.5000(4) 0.137(2) Uani 1 1 d .
C16 C 0.8586(4) 1.0319(11) 0.4962(4) 0.0783(17) Uani 1 1 d .
H16A H 0.8949 1.0037 0.5524 0.117 Uiso 1 1 calc R
H16B H 0.8438 1.1967 0.4876 0.117 Uiso 1 1 calc R
H16C H 0.8931 0.9855 0.4664 0.117 Uiso 1 1 calc R
F3 F 0.6237(3) 0.6066(11) 0.5524(3) 0.1348(19) Uani 1 1 d .
C17 C 0.6363(4) 0.7548(13) 0.5019(4) 0.0791(17) Uani 1 1 d .

loop_
_atom_site_aniso_label
_atom_site_aniso_U_11
_atom_site_aniso_U_22
_atom_site_aniso_U_33
_atom_site_aniso_U_23
_atom_site_aniso_U_13
_atom_site_aniso_U_12
Br1 0.0773(5) 0.1320(8) 0.0583(5) 0.0197(3) 0.0162(4) 0.0017(4)
O1 0.077(2) 0.062(2) 0.057(2) 0.0004(17) 0.0290(18) 0.0105(17)
C1 0.056(3) 0.085(4) 0.054(3) 0.005(3) 0.020(3) -0.009(3)
C4 0.062(3) 0.056(3) 0.053(3) 0.003(2) 0.024(2) 0.004(2)
C6 0.069(3) 0.068(3) 0.062(3) 0.004(3) 0.030(3) 0.006(3)
C7 0.057(3) 0.057(3) 0.059(3) 0.000(2) 0.024(2) 0.003(2)
C5 0.070(3) 0.061(3) 0.055(3) 0.005(3) 0.023(2) 0.010(3)
C9 0.058(3) 0.071(3) 0.050(3) 0.000(3) 0.024(2) 0.001(3)
C11 0.077(4) 0.089(4) 0.058(3) -0.002(3) 0.025(3) 0.017(3)
C3 0.087(4) 0.062(3) 0.068(3) -0.007(3) 0.037(3) 0.005(3)
C2 0.080(4) 0.072(4) 0.071(4) 0.011(3) 0.030(3) 0.011(3)
C12 0.084(4) 0.119(5) 0.060(3) -0.001(4) 0.022(3) 0.025(4)
C10 0.064(3) 0.069(3) 0.057(3) 0.002(3) 0.030(3) 0.002(3)
C15 0.087(4) 0.073(4) 0.079(4) 0.004(3) 0.029(4) 0.014(3)
C13 0.079(4) 0.129(6) 0.053(3) -0.012(3) 0.025(3) -0.004(4)
C14 0.106(5) 0.100(5) 0.077(4) -0.025(4) 0.046(4) -0.003(4)
F1 0.078(2) 0.142(3) 0.068(2) -0.004(2) 0.0212(18) -0.029(2)
F2 0.069(3) 0.171(5) 0.167(5) -0.026(3) 0.046(3) 0.024(3)
C16 0.071(4) 0.094(4) 0.073(4) -0.009(3) 0.034(3) -0.012(3)
F3 0.102(3) 0.216(5) 0.084(3) 0.034(3) 0.036(2) -0.051(3)
C17 0.067(4) 0.109(5) 0.062(3) 0.004(4) 0.028(3) -0.002(4)

loop_
_atom_type_symbol
_atom_type_description
_atom_type_scat_dispersion_real
_atom_type_scat_dispersion_imag
_atom_type_scat_source
C C 0.0033 0.0016 'International Tables Vol C Tables 4.2.6.8 and 6.1.1.4'
H H 0.0000 0.0000 'International Tables Vol C Tables 4.2.6.8 and 6.1.1.4'
F F 0.0171 0.0103 'International Tables Vol C Tables 4.2.6.8 and 6.1.1.4'
Br Br -0.2901 2.4595 'International Tables Vol C Tables 4.2.6.8 and 6.1.1.4'
O O 0.0106 0.0060 'International Tables Vol C Tables 4.2.6.8 and 6.1.1.4'

loop_
_geom_angle_atom_site_label_1
_geom_angle_atom_site_label_2
_geom_angle_atom_site_label_3
_geom_angle
C9 O1 C7 62.0(3)
C2 C1 C6 121.0(5)
C2 C1 Br1 119.8(4)
C6 C1 Br1 119.1(4)
C3 C4 C5 118.5(5)
C3 C4 C7 121.7(5)
C5 C4 C7 119.6(4)
C1 C6 C5 118.8(5)
O1 C7 C9 58.4(3)
O1 C7 C4 115.2(4)
C9 C7 C4 123.6(4)
O1 C7 C16 115.4(4)
C9 C7 C16 119.0(5)
C4 C7 C16 113.2(5)
C6 C5 C4 121.1(5)
O1 C9 C7 59.6(3)
O1 C9 C17 112.4(5)
C7 C9 C17 119.9(4)
O1 C9 C10 116.2(4)
C7 C9 C10 120.5(4)
C17 C9 C10 115.3(5)
C10 C11 C12 120.9(6)
C2 C3 C4 121.1(5)
C3 C2 C1 119.4(5)
C13 C12 C11 120.3(6)
C15 C10 C11 119.0(5)
C15 C10 C9 121.1(5)
C11 C10 C9 119.9(5)
C10 C15 C14 120.0(6)
C14 C13 C12 118.9(6)
C13 C14 C15 121.0(6)
F1 C17 F2 105.7(5)
F1 C17 F3 105.8(6)
F2 C17 F3 106.6(6)
F1 C17 C9 115.7(5)
F2 C17 C9 111.2(6)
F3 C17 C9 111.3(5)

loop_
_geom_bond_atom_site_label_1
_geom_bond_atom_site_label_2
_geom_bond_distance
Br1 C1 1.896(6)
O1 C9 1.426(6)
O1 C7 1.446(6)
C1 C2 1.372(8)
C1 C6 1.371(7)
C4 C3 1.376(8)
C4 C5 1.382(7)
C4 C7 1.499(7)
C6 C5 1.376(7)
C7 C9 1.480(7)
C7 C16 1.513(8)
C9 C17 1.491(8)
C9 C10 1.495(7)
C11 C10 1.372(8)
C11 C12 1.382(8)
C3 C2 1.365(7)
C12 C13 1.369(9)
C10 C15 1.364(8)
C15 C14 1.393(9)
C13 C14 1.365(10)
F1 C17 1.309(7)
F2 C17 1.313(8)
F3 C17 1.326(7)
